data_7150945
loop_
_publ_author_name
'Bentabed-Ababsa, Ghenia'
'Derdour, Aicha'
'Roisnel, Thierry'
'S\'aez, Jose A.'
'Domingo, Luis R.'
'Mongin, Florence'

_publ_section_title
;
 Polar [3 + 2] cycloaddition of ketones with electrophilically
 activated carbonyl ylides. Synthesis of spirocyclic dioxolane
 indolinones
;
_journal_issue 17
_journal_name_full 'Organic &amp; Biomolecular Chemistry'
_journal_page_first 3144
_journal_page_last 3157
_journal_paper_doi 10.1039/b804856h
_journal_volume 6
_journal_year 2008
_chemical_compound_source 'synthesis as described'
_chemical_formula_moiety 'C18 H8 Cl2 N3 O3, C3 H7 O1'
_chemical_formula_sum 'C21 H15 Cl2 N3 O4'
_chemical_formula_weight 444.26
_chemical_name_systematic
;
?
;
_space_group_IT_number 14
_symmetry_cell_setting monoclinic
_symmetry_Int_Tables_number 14
_symmetry_space_group_name_Hall '-P 2yn'
_symmetry_space_group_name_H-M 'P 1 21/n 1'
_atom_sites_solution_hydrogens geom
_atom_sites_solution_primary direct
_atom_sites_solution_secondary difmap
_cell_angle_alpha 90
_cell_angle_beta 95.608(2)
_cell_angle_gamma 90
_cell_formula_units_Z 4
_cell_length_a 13.2556(6)
_cell_length_b 6.9193(3)
_cell_length_c 22.4721(10)
_cell_measurement_reflns_used 9718
_cell_measurement_temperature 100(2)
_cell_measurement_theta_max 27.5
_cell_measurement_theta_min 3
_cell_measurement_wavelength 0.71073
_cell_volume 2051.26(16)
_computing_cell_refinement 'Bruker SMART, 2006'
_computing_data_collection 'Bruker SMART, 2006'
_computing_data_reduction 'Bruker SAINT, 2006'
_computing_molecular_graphics 'Ortep-3 for Windows (Farrugia, 1997)'
_computing_publication_material 'WinGX publication routines (Farrugia, 1999)'
_computing_structure_refinement 'SHELXL-97 (Sheldrick, 1997)'
_computing_structure_solution 'SIR97 (Altomare et al., 1999)'
_diffrn_ambient_temperature 100(2)
_diffrn_detector 'CCD plate'
_diffrn_measured_fraction_theta_full 0.999
_diffrn_measured_fraction_theta_max 0.999
_diffrn_measurement_device_type 'APEXII, Bruker-AXS'
_diffrn_measurement_method 'CCD rotation images, thin slices'
_diffrn_radiation_monochromator graphite
_diffrn_radiation_probe x-ray
_diffrn_radiation_type MoK\a
_diffrn_radiation_wavelength 0.71073
_diffrn_reflns_av_R_equivalents 0.0318
_diffrn_reflns_av_unetI/netI 0.0188
_diffrn_reflns_limit_h_max 16
_diffrn_reflns_limit_h_min -17
_diffrn_reflns_limit_k_max 8
_diffrn_reflns_limit_k_min -8
_diffrn_reflns_limit_l_max 28
_diffrn_reflns_limit_l_min -29
_diffrn_reflns_number 31570
_diffrn_reflns_theta_full 27.48
_diffrn_reflns_theta_max 27.48
_diffrn_reflns_theta_min 3
_exptl_absorpt_coefficient_mu 0.350
_exptl_absorpt_correction_T_max 0.885
_exptl_absorpt_correction_T_min 0.786
_exptl_absorpt_correction_type multi-scan
_exptl_absorpt_process_details
;
[Sheldrick, G.M. (2002). SADABS Bruker AXS Inc., Madison, Wisconsin, USA]
;
_exptl_crystal_colour colourless
_exptl_crystal_density_diffrn 1.439
_exptl_crystal_density_method 'not measured'
_exptl_crystal_description prism
_exptl_crystal_F_000 912
_exptl_crystal_size_max 0.65
_exptl_crystal_size_mid 0.5
_exptl_crystal_size_min 0.35
_refine_diff_density_max 0.433
_refine_diff_density_min -0.234
_refine_diff_density_rms 0.046
_refine_ls_extinction_method none
_refine_ls_goodness_of_fit_ref 1.128
_refine_ls_hydrogen_treatment mixed
_refine_ls_matrix_type full
_refine_ls_number_parameters 276
_refine_ls_number_reflns 4692
_refine_ls_number_restraints 0
_refine_ls_restrained_S_all 1.128
_refine_ls_R_factor_all 0.036
_refine_ls_R_factor_gt 0.0349
_refine_ls_shift/su_max 0.008
_refine_ls_shift/su_mean 0
_refine_ls_structure_factor_coef Fsqd
_refine_ls_weighting_details 'calc w=1/[\s^2^(Fo^2^)+(0.0264P)^2^+1.3432P] where P=(Fo^2^+2Fc^2^)/3'
_refine_ls_weighting_scheme calc
_refine_ls_wR_factor_gt 0.0784
_refine_ls_wR_factor_ref 0.0791
_reflns_number_gt 4579
_reflns_number_total 4692
_reflns_threshold_expression >2sigma(I)
_cod_data_source_file b804856h.txt
_cod_data_source_block 10b
_cod_original_sg_symbol_H-M 'P 21/n'
_cod_database_code 7150945

loop_
_symmetry_equiv_pos_as_xyz
'x, y, z'
'-x+1/2, y+1/2, -z+1/2'
'-x, -y, -z'
'x-1/2, -y-1/2, z-1/2'

loop_
_atom_site_label
_atom_site_type_symbol
_atom_site_fract_x
_atom_site_fract_y
_atom_site_fract_z
_atom_site_U_iso_or_equiv
_atom_site_adp_type
_atom_site_occupancy
_atom_site_calc_flag
_atom_site_refinement_flags
_atom_site_disorder_assembly
_atom_site_disorder_group
C1 C 0.83965(10) 1.27424(19) 0.52781(6) 0.0138(2) Uani 1 d . . .
H1 H 0.9103 1.3206 0.5243 0.017 Uiso 1 calc R . .
C2 C 0.85631(9) 1.11729(18) 0.61772(5) 0.0119(2) Uani 1 d . . .
C3 C 0.83281(9) 0.96232(19) 0.56630(6) 0.0131(2) Uani 1 d . . .
C4 C 0.97366(9) 1.13154(18) 0.63576(6) 0.0140(2) Uani 1 d . . .
C5 C 0.71602(9) 1.08344(18) 0.69162(6) 0.0135(2) Uani 1 d . . .
H5 H 0.6602 1.0911 0.6618 0.016 Uiso 1 calc R . .
C6 C 0.70169(10) 1.06803(18) 0.75218(6) 0.0151(3) Uani 1 d . . .
C7 C 0.78246(11) 1.05720(19) 0.79617(6) 0.0170(3) Uani 1 d . . .
H7 H 0.7699 1.0451 0.8369 0.02 Uiso 1 calc R . .
C8 C 0.88185(10) 1.06398(19) 0.78106(6) 0.0172(3) Uani 1 d . . .
H8 H 0.9377 1.0585 0.8109 0.021 Uiso 1 calc R . .
C9 C 0.81490(9) 1.08715(18) 0.67686(5) 0.0121(2) Uani 1 d . . .
C10 C 0.89630(9) 1.07904(18) 0.72111(6) 0.0133(2) Uani 1 d . . .
C11 C 0.76474(10) 1.39116(19) 0.48862(5) 0.0136(2) Uani 1 d . . .
C12 C 0.79942(10) 1.54224(19) 0.45527(6) 0.0147(3) Uani 1 d . . .
H12 H 0.8701 1.5664 0.4563 0.018 Uiso 1 calc R . .
C13 C 0.73109(10) 1.6583(2) 0.42042(6) 0.0183(3) Uani 1 d . . .
H13 H 0.7542 1.7632 0.3981 0.022 Uiso 1 calc R . .
C14 C 0.62854(10) 1.6171(2) 0.41909(6) 0.0185(3) Uani 1 d . . .
C15 C 0.59219(10) 1.4637(2) 0.45064(6) 0.0180(3) Uani 1 d . . .
H15 H 0.5217 1.4361 0.448 0.022 Uiso 1 calc R . .
C16 C 0.66108(10) 1.3516(2) 0.48604(6) 0.0170(3) Uani 1 d . . .
H16 H 0.6376 1.2476 0.5086 0.02 Uiso 1 calc R . .
C17 C 0.91107(10) 0.80777(19) 0.56772(6) 0.0149(3) Uani 1 d . . .
C18 C 0.73152(10) 0.87027(19) 0.56950(6) 0.0155(3) Uani 1 d . . .
N1 N 0.98835(8) 1.09766(17) 0.69556(5) 0.0151(2) Uani 1 d . . .
HN1 H 1.0480(17) 1.099(3) 0.7162(10) 0.05 Uiso 1 d . . .
N2 N 0.97055(9) 0.68827(18) 0.56931(5) 0.0214(3) Uani 1 d . . .
N3 N 0.65286(9) 0.80458(19) 0.57113(6) 0.0235(3) Uani 1 d . . .
O1 O 0.83030(7) 1.06923(13) 0.51287(4) 0.0167(2) Uani 1 d . . .
O2 O 0.81599(7) 1.28556(13) 0.58821(4) 0.01305(18) Uani 1 d . . .
O3 O 1.03707(7) 1.16547(15) 0.60175(4) 0.0202(2) Uani 1 d . . .
Cl2 Cl 0.57862(3) 1.06819(5) 0.773166(15) 0.02056(9) Uani 1 d . . .
Cl3 Cl 0.54243(3) 1.76279(6) 0.37600(2) 0.03464(11) Uani 1 d . . .
C101 C 0.73033(11) 0.3275(2) 0.29870(6) 0.0216(3) Uani 1 d . . .
C102 C 0.84231(11) 0.3596(3) 0.31013(7) 0.0306(4) Uani 1 d . . .
H10A H 0.8771 0.2889 0.2803 0.046 Uiso 1 calc R . .
H10B H 0.8661 0.3129 0.3502 0.046 Uiso 1 calc R . .
H10C H 0.857 0.4979 0.3073 0.046 Uiso 1 calc R . .
C103 C 0.68435(14) 0.1680(2) 0.33138(8) 0.0329(4) Uani 1 d . . .
H10D H 0.6117 0.1601 0.3185 0.049 Uiso 1 calc R . .
H10E H 0.6941 0.1934 0.3745 0.049 Uiso 1 calc R . .
H10F H 0.717 0.0454 0.3227 0.049 Uiso 1 calc R . .
O101 O 0.67948(8) 0.42822(19) 0.26296(5) 0.0351(3) Uani 1 d . . .

loop_
_atom_site_aniso_label
_atom_site_aniso_U_11
_atom_site_aniso_U_22
_atom_site_aniso_U_33
_atom_site_aniso_U_23
_atom_site_aniso_U_13
_atom_site_aniso_U_12
C1 0.0151(6) 0.0140(6) 0.0126(6) 0.0001(5) 0.0037(5) 0.0002(5)
C2 0.0112(6) 0.0112(6) 0.0134(6) -0.0008(5) 0.0020(4) 0.0003(4)
C3 0.0130(6) 0.0140(6) 0.0124(6) -0.0001(5) 0.0020(5) 0.0006(5)
C4 0.0123(6) 0.0114(6) 0.0181(6) -0.0022(5) 0.0012(5) -0.0006(5)
C5 0.0134(6) 0.0113(6) 0.0160(6) -0.0001(5) 0.0022(5) 0.0006(5)
C6 0.0167(6) 0.0099(6) 0.0199(6) -0.0006(5) 0.0083(5) 0.0006(5)
C7 0.0265(7) 0.0120(6) 0.0132(6) 0.0004(5) 0.0055(5) 0.0000(5)
C8 0.0215(7) 0.0152(6) 0.0140(6) 0.0001(5) -0.0022(5) -0.0001(5)
C9 0.0146(6) 0.0094(6) 0.0125(6) -0.0007(4) 0.0022(5) 0.0002(4)
C10 0.0138(6) 0.0095(6) 0.0166(6) -0.0004(5) 0.0009(5) 0.0004(4)
C11 0.0145(6) 0.0155(6) 0.0111(6) -0.0011(5) 0.0024(5) 0.0011(5)
C12 0.0136(6) 0.0172(6) 0.0134(6) -0.0006(5) 0.0017(5) -0.0016(5)
C13 0.0189(7) 0.0166(6) 0.0189(6) 0.0026(5) 0.0000(5) -0.0021(5)
C14 0.0158(6) 0.0187(7) 0.0200(6) 0.0004(5) -0.0042(5) 0.0032(5)
C15 0.0124(6) 0.0225(7) 0.0193(6) -0.0018(5) 0.0018(5) -0.0007(5)
C16 0.0159(6) 0.0194(7) 0.0161(6) 0.0017(5) 0.0045(5) -0.0019(5)
C17 0.0151(6) 0.0156(6) 0.0138(6) -0.0018(5) 0.0007(5) -0.0018(5)
C18 0.0177(6) 0.0152(6) 0.0134(6) -0.0022(5) 0.0006(5) 0.0007(5)
N1 0.0110(5) 0.0171(6) 0.0168(5) -0.0009(4) -0.0007(4) -0.0002(4)
N2 0.0198(6) 0.0219(6) 0.0222(6) -0.0032(5) 0.0001(5) 0.0034(5)
N3 0.0192(6) 0.0273(7) 0.0238(6) -0.0052(5) 0.0015(5) -0.0049(5)
O1 0.0249(5) 0.0139(5) 0.0115(4) 0.0000(3) 0.0033(4) 0.0014(4)
O2 0.0154(4) 0.0128(4) 0.0112(4) 0.0010(3) 0.0029(3) 0.0016(3)
O3 0.0140(5) 0.0251(5) 0.0222(5) 0.0006(4) 0.0056(4) -0.0024(4)
Cl2 0.02038(17) 0.01773(16) 0.02582(18) 0.00196(13) 0.01379(13) 0.00157(12)
Cl3 0.02150(19) 0.0280(2) 0.0509(3) 0.01396(18) -0.01425(17) 0.00051(15)
C101 0.0180(7) 0.0287(8) 0.0182(7) -0.0006(6) 0.0015(5) 0.0005(6)
C102 0.0165(7) 0.0452(10) 0.0291(8) -0.0056(7) -0.0037(6) 0.0035(7)
C103 0.0449(10) 0.0285(8) 0.0271(8) 0.0017(7) 0.0137(7) -0.0006(7)
O101 0.0195(5) 0.0472(8) 0.0364(6) 0.0169(6) -0.0087(5) -0.0058(5)

loop_
_atom_type_symbol
_atom_type_description
_atom_type_scat_dispersion_real
_atom_type_scat_dispersion_imag
_atom_type_scat_source
C C 0.0033 0.0016 'International Tables Vol C Tables 4.2.6.8 and 6.1.1.4'
H H 0 0 'International Tables Vol C Tables 4.2.6.8 and 6.1.1.4'
N N 0.0061 0.0033 'International Tables Vol C Tables 4.2.6.8 and 6.1.1.4'
O O 0.0106 0.006 'International Tables Vol C Tables 4.2.6.8 and 6.1.1.4'
Cl Cl 0.1484 0.1585 'International Tables Vol C Tables 4.2.6.8 and 6.1.1.4'

loop_
_geom_angle_atom_site_label_1
_geom_angle_atom_site_label_2
_geom_angle_atom_site_label_3
_geom_angle
_geom_angle_site_symmetry_1
_geom_angle_site_symmetry_3
_geom_angle_publ_flag
O2 C1 O1 104.53(10) . . ?
O2 C1 C11 109.59(10) . . ?
O1 C1 C11 110.67(10) . . ?
O2 C1 H1 110.6 . . ?
O1 C1 H1 110.6 . . ?
C11 C1 H1 110.6 . . ?
O2 C2 C9 111.99(10) . . ?
O2 C2 C4 112.79(10) . . ?
C9 C2 C4 102.63(10) . . ?
O2 C2 C3 100.14(9) . . ?
C9 C2 C3 119.25(10) . . ?
C4 C2 C3 110.46(10) . . ?
O1 C3 C17 110.75(10) . . ?
O1 C3 C18 108.58(10) . . ?
C17 C3 C18 108.69(11) . . ?
O1 C3 C2 104.65(10) . . ?
C17 C3 C2 112.55(10) . . ?
C18 C3 C2 111.52(10) . . ?
O3 C4 N1 127.96(12) . . ?
O3 C4 C2 125.37(12) . . ?
N1 C4 C2 106.67(10) . . ?
C9 C5 C6 117.21(12) . . ?
C9 C5 H5 121.4 . . ?
C6 C5 H5 121.4 . . ?
C7 C6 C5 122.00(12) . . ?
C7 C6 Cl2 119.04(10) . . ?
C5 C6 Cl2 118.94(10) . . ?
C6 C7 C8 120.48(12) . . ?
C6 C7 H7 119.8 . . ?
C8 C7 H7 119.8 . . ?
C10 C8 C7 117.66(12) . . ?
C10 C8 H8 121.2 . . ?
C7 C8 H8 121.2 . . ?
C5 C9 C10 120.89(12) . . ?
C5 C9 C2 130.68(11) . . ?
C10 C9 C2 108.20(11) . . ?
C8 C10 C9 121.74(12) . . ?
C8 C10 N1 127.86(12) . . ?
C9 C10 N1 110.32(11) . . ?
C12 C11 C16 120.05(12) . . ?
C12 C11 C1 119.19(11) . . ?
C16 C11 C1 120.76(12) . . ?
C11 C12 C13 120.36(12) . . ?
C11 C12 H12 119.8 . . ?
C13 C12 H12 119.8 . . ?
C14 C13 C12 118.43(13) . . ?
C14 C13 H13 120.8 . . ?
C12 C13 H13 120.8 . . ?
C13 C14 C15 122.30(12) . . ?
C13 C14 Cl3 118.72(11) . . ?
C15 C14 Cl3 118.97(10) . . ?
C16 C15 C14 118.57(12) . . ?
C16 C15 H15 120.7 . . ?
C14 C15 H15 120.7 . . ?
C15 C16 C11 120.25(12) . . ?
C15 C16 H16 119.9 . . ?
C11 C16 H16 119.9 . . ?
N2 C17 C3 179.23(15) . . ?
N3 C18 C3 178.00(15) . . ?
C4 N1 C10 111.94(11) . . ?
C4 N1 HN1 123.8(15) . . ?
C10 N1 HN1 124.0(15) . . ?
C3 O1 C1 108.66(9) . . ?
C2 O2 C1 107.00(9) . . ?
O101 C101 C103 121.56(14) . . ?
O101 C101 C102 120.28(14) . . ?
C103 C101 C102 118.15(14) . . ?
C101 C102 H10A 109.5 . . ?
C101 C102 H10B 109.5 . . ?
H10A C102 H10B 109.5 . . ?
C101 C102 H10C 109.5 . . ?
H10A C102 H10C 109.5 . . ?
H10B C102 H10C 109.5 . . ?
C101 C103 H10D 109.5 . . ?
C101 C103 H10E 109.5 . . ?
H10D C103 H10E 109.5 . . ?
C101 C103 H10F 109.5 . . ?
H10D C103 H10F 109.5 . . ?
H10E C103 H10F 109.5 . . ?

loop_
_geom_bond_atom_site_label_1
_geom_bond_atom_site_label_2
_geom_bond_distance
_geom_bond_site_symmetry_2
_geom_bond_publ_flag
C1 O2 1.4248(15) . ?
C1 O1 1.4601(15) . ?
C1 C11 1.4984(17) . ?
C1 H1 1 . ?
C2 O2 1.4185(15) . ?
C2 C9 1.5012(17) . ?
C2 C4 1.5717(17) . ?
C2 C3 1.5850(17) . ?
C3 O1 1.4079(15) . ?
C3 C17 1.4881(18) . ?
C3 C18 1.4941(18) . ?
C4 O3 1.2131(16) . ?
C4 N1 1.3591(17) . ?
C5 C9 1.3834(17) . ?
C5 C6 1.3964(18) . ?
C5 H5 0.95 . ?
C6 C7 1.3864(19) . ?
C6 Cl2 1.7420(13) . ?
C7 C8 1.3931(19) . ?
C7 H7 0.95 . ?
C8 C10 1.3832(18) . ?
C8 H8 0.95 . ?
C9 C10 1.3951(17) . ?
C10 N1 1.4043(17) . ?
C11 C12 1.3904(18) . ?
C11 C16 1.3967(18) . ?
C12 C13 1.3928(18) . ?
C12 H12 0.95 . ?
C13 C14 1.3863(19) . ?
C13 H13 0.95 . ?
C14 C15 1.389(2) . ?
C14 Cl3 1.7435(14) . ?
C15 C16 1.3879(19) . ?
C15 H15 0.95 . ?
C16 H16 0.95 . ?
C17 N2 1.1407(18) . ?
C18 N3 1.1414(18) . ?
N1 HN1 0.88(2) . ?
C101 O101 1.2163(18) . ?
C101 C103 1.489(2) . ?
C101 C102 1.498(2) . ?
C102 H10A 0.98 . ?
C102 H10B 0.98 . ?
C102 H10C 0.98 . ?
C103 H10D 0.98 . ?
C103 H10E 0.98 . ?
C103 H10F 0.98 . ?

loop_
_geom_torsion_atom_site_label_1
_geom_torsion_atom_site_label_2
_geom_torsion_atom_site_label_3
_geom_torsion_atom_site_label_4
_geom_torsion
_geom_torsion_site_symmetry_1
_geom_torsion_site_symmetry_2
_geom_torsion_site_symmetry_3
_geom_torsion_site_symmetry_4
_geom_torsion_publ_flag
O2 C2 C3 O1 26.67(11) . . . . ?
C9 C2 C3 O1 149.09(11) . . . . ?
C4 C2 C3 O1 -92.46(11) . . . . ?
O2 C2 C3 C17 147.00(10) . . . . ?
C9 C2 C3 C17 -90.58(13) . . . . ?
C4 C2 C3 C17 27.88(14) . . . . ?
O2 C2 C3 C18 -90.53(11) . . . . ?
C9 C2 C3 C18 31.88(15) . . . . ?
C4 C2 C3 C18 150.34(11) . . . . ?
O2 C2 C4 O3 -55.57(17) . . . . ?
C9 C2 C4 O3 -176.25(13) . . . . ?
C3 C2 C4 O3 55.57(17) . . . . ?
O2 C2 C4 N1 124.78(11) . . . . ?
C9 C2 C4 N1 4.10(13) . . . . ?
C3 C2 C4 N1 -124.08(11) . . . . ?
C9 C5 C6 C7 0.14(19) . . . . ?
C9 C5 C6 Cl2 178.59(9) . . . . ?
C5 C6 C7 C8 0.8(2) . . . . ?
Cl2 C6 C7 C8 -177.61(10) . . . . ?
C6 C7 C8 C10 -0.87(19) . . . . ?
C6 C5 C9 C10 -1.06(18) . . . . ?
C6 C5 C9 C2 -174.75(12) . . . . ?
O2 C2 C9 C5 51.35(18) . . . . ?
C4 C2 C9 C5 172.58(13) . . . . ?
C3 C2 C9 C5 -65.00(18) . . . . ?
O2 C2 C9 C10 -122.96(11) . . . . ?
C4 C2 C9 C10 -1.72(13) . . . . ?
C3 C2 C9 C10 120.70(12) . . . . ?
C7 C8 C10 C9 -0.05(19) . . . . ?
C7 C8 C10 N1 176.60(12) . . . . ?
C5 C9 C10 C8 1.04(19) . . . . ?
C2 C9 C10 C8 176.01(12) . . . . ?
C5 C9 C10 N1 -176.14(11) . . . . ?
C2 C9 C10 N1 -1.18(14) . . . . ?
O2 C1 C11 C12 121.02(12) . . . . ?
O1 C1 C11 C12 -124.23(12) . . . . ?
O2 C1 C11 C16 -58.06(15) . . . . ?
O1 C1 C11 C16 56.70(15) . . . . ?
C16 C11 C12 C13 1.77(19) . . . . ?
C1 C11 C12 C13 -177.31(12) . . . . ?
C11 C12 C13 C14 -1.1(2) . . . . ?
C12 C13 C14 C15 -0.7(2) . . . . ?
C12 C13 C14 Cl3 179.54(10) . . . . ?
C13 C14 C15 C16 1.9(2) . . . . ?
Cl3 C14 C15 C16 -178.36(11) . . . . ?
C14 C15 C16 C11 -1.3(2) . . . . ?
C12 C11 C16 C15 -0.6(2) . . . . ?
C1 C11 C16 C15 178.51(12) . . . . ?
O1 C3 C17 N2 -162(14) . . . . ?
C18 C3 C17 N2 -43(14) . . . . ?
C2 C3 C17 N2 81(14) . . . . ?
O1 C3 C18 N3 -35(4) . . . . ?
C17 C3 C18 N3 -155(4) . . . . ?
C2 C3 C18 N3 80(4) . . . . ?
O3 C4 N1 C10 175.24(13) . . . . ?
C2 C4 N1 C10 -5.12(14) . . . . ?
C8 C10 N1 C4 -172.79(13) . . . . ?
C9 C10 N1 C4 4.18(15) . . . . ?
C17 C3 O1 C1 -127.27(11) . . . . ?
C18 C3 O1 C1 113.46(11) . . . . ?
C2 C3 O1 C1 -5.74(12) . . . . ?
O2 C1 O1 C3 -17.49(12) . . . . ?
C11 C1 O1 C3 -135.39(10) . . . . ?
C9 C2 O2 C1 -165.84(10) . . . . ?
C4 C2 O2 C1 78.98(12) . . . . ?
C3 C2 O2 C1 -38.43(11) . . . . ?
O1 C1 O2 C2 36.56(12) . . . . ?
C11 C1 O2 C2 155.19(10) . . . . ?
